data_7043297
loop_
_publ_author_name
'Salvarese, Nicola'
'Refosco, Fiorenzo'
'Seraglia, Roberta'
'Roverso, Marco'
'Dolmella, Alessandro'
'Bolzati, Cristina'

_publ_section_title
;
 Synthesis and Characterization of Rhenium(III) Complexes with
 (Ph2PCH2CH2)2NR Diphosphinoamine Ligands
;
_journal_name_full 'Dalton Trans.'
_journal_paper_doi 10.1039/C7DT01032J
_journal_year 2017
_chemical_formula_moiety 'C28 H29 Cl3 N P2 Re'
_chemical_formula_sum 'C28 H29 Cl3 N P2 Re'
_chemical_formula_weight 734.01
_space_group_crystal_system monoclinic
_space_group_IT_number 15
_space_group_name_Hall '-I 2ya'
_space_group_name_H-M_alt 'I 1 2/a 1'
_symmetry_space_group_name_Hall '-I 2ya'
_symmetry_space_group_name_H-M 'I 1 2/a 1'
_atom_sites_solution_hydrogens geom
_atom_sites_solution_primary heavy
_atom_sites_solution_secondary difmap
_audit_creation_date 2017-05-03
_audit_creation_method
;
Olex2 1.2
(compiled 2017.03.28 svn.r3405 for OlexSys, GUI svn.r5335)
_shelx_SHELXL_version_number      '2016/6'
;
_audit_update_record
;
2017-05-29 deposited with the CCDC.
2017-06-12 downloaded from the CCDC.
;
_cell_angle_alpha 90
_cell_angle_beta 103.822(2)
_cell_angle_gamma 90
_cell_formula_units_Z 8
_cell_length_a 15.9425(3)
_cell_length_b 14.9601(3)
_cell_length_c 25.6721(6)
_cell_measurement_reflns_used 14563
_cell_measurement_temperature 300(3)
_cell_measurement_theta_max 29.7210
_cell_measurement_theta_min 2.6180
_cell_volume 5945.5(2)
_computing_cell_refinement
;
CrysAlisPro, Agilent Technologies,
Version 1.171.37.35 (release 13-08-2014 CrysAlis171 .NET)
(compiled Aug 13 2014,18:06:01)
;
_computing_data_collection
;
CrysAlisPro, Agilent Technologies,
Version 1.171.37.35 (release 13-08-2014 CrysAlis171 .NET)
(compiled Aug 13 2014,18:06:01)
;
_computing_data_reduction
;
CrysAlisPro, Agilent Technologies,
Version 1.171.37.35 (release 13-08-2014 CrysAlis171 .NET)
(compiled Aug 13 2014,18:06:01)
;
_computing_molecular_graphics 'Olex2 (Dolomanov et al., 2009)'
_computing_publication_material 'Olex2 (Dolomanov et al., 2009)'
_computing_structure_refinement 'ShelXL (Sheldrick, 2015)'
_computing_structure_solution 'ShelXS (Sheldrick, 2008)'
_diffrn_ambient_environment air
_diffrn_ambient_temperature 300(3)
_diffrn_detector 'CCD plate'
_diffrn_detector_area_resol_mean 16.1274
_diffrn_detector_type Eos
_diffrn_measured_fraction_theta_full 0.999
_diffrn_measured_fraction_theta_max 0.921
_diffrn_measurement_details
;
#__ type_ start__ end____ width___ exp.time_
  1 omega    9.00   81.00   0.5000    7.3050
omega____ theta____ kappa____ phi______ frames
    -       19.8910   57.0000  -30.0000 144

#__ type_ start__ end____ width___ exp.time_
  2 omega  -22.00   93.00   0.5000    7.3050
omega____ theta____ kappa____ phi______ frames
    -       19.8910   19.0000  -90.0000 230

#__ type_ start__ end____ width___ exp.time_
  3 omega  -24.00   18.00   0.5000    7.3050
omega____ theta____ kappa____ phi______ frames
    -      -19.9692  -99.0000   30.0000 84

#__ type_ start__ end____ width___ exp.time_
  4 omega   29.00   77.00   0.5000    7.3050
omega____ theta____ kappa____ phi______ frames
    -       19.8910 -124.0000 -124.6606 96

#__ type_ start__ end____ width___ exp.time_
  5 omega  -49.00   41.00   0.5000    7.3050
omega____ theta____ kappa____ phi______ frames
    -       19.8910  -57.0000  -90.0000 180

#__ type_ start__ end____ width___ exp.time_
  6 omega   -2.00   66.00   0.5000    7.3050
omega____ theta____ kappa____ phi______ frames
    -       19.8910   57.0000 -180.0000 136

#__ type_ start__ end____ width___ exp.time_
  7 omega   34.00   80.00   0.5000    7.3050
omega____ theta____ kappa____ phi______ frames
    -       19.8910  179.0000 -150.0000 92

#__ type_ start__ end____ width___ exp.time_
  8 omega    2.00   89.00   0.5000    7.3050
omega____ theta____ kappa____ phi______ frames
    -       19.8910   57.0000   60.0000 174

#__ type_ start__ end____ width___ exp.time_
  9 omega   16.00   82.00   0.5000    7.3050
omega____ theta____ kappa____ phi______ frames
    -       19.8910 -132.0000   91.0131 132

#__ type_ start__ end____ width___ exp.time_
 10 omega  -23.00   21.00   0.5000    7.3050
omega____ theta____ kappa____ phi______ frames
    -      -19.9692  -99.0000 -150.0000 88

#__ type_ start__ end____ width___ exp.time_
 11 omega  -20.00   45.00   0.5000    7.3050
omega____ theta____ kappa____ phi______ frames
    -      -19.9692   57.0000 -180.0000 130
;
_diffrn_measurement_device 'four-circle diffractometer'
_diffrn_measurement_device_type 'Xcalibur, Eos, Gemini'
_diffrn_measurement_method '\w scans'
_diffrn_orient_matrix_UB_11 0.0238620000
_diffrn_orient_matrix_UB_12 -0.0404152000
_diffrn_orient_matrix_UB_13 0.0021259000
_diffrn_orient_matrix_UB_21 0.0106957000
_diffrn_orient_matrix_UB_22 0.0094921000
_diffrn_orient_matrix_UB_23 -0.0247024000
_diffrn_orient_matrix_UB_31 0.0376225000
_diffrn_orient_matrix_UB_32 0.0228944000
_diffrn_orient_matrix_UB_33 0.0139714000
_diffrn_radiation_monochromator graphite
_diffrn_radiation_probe x-ray
_diffrn_radiation_type MoK\a
_diffrn_radiation_wavelength 0.71073
_diffrn_reflns_av_R_equivalents 0.0351
_diffrn_reflns_av_unetI/netI 0.0273
_diffrn_reflns_Laue_measured_fraction_full 0.999
_diffrn_reflns_Laue_measured_fraction_max 0.921
_diffrn_reflns_limit_h_max 20
_diffrn_reflns_limit_h_min -21
_diffrn_reflns_limit_k_max 20
_diffrn_reflns_limit_k_min -20
_diffrn_reflns_limit_l_max 33
_diffrn_reflns_limit_l_min -35
_diffrn_reflns_number 46862
_diffrn_reflns_point_group_measured_fraction_full 0.999
_diffrn_reflns_point_group_measured_fraction_max 0.921
_diffrn_reflns_theta_full 27.010
_diffrn_reflns_theta_max 29.922
_diffrn_reflns_theta_min 2.286
_diffrn_source 'Enhance (Mo) X-ray Source'
_exptl_absorpt_coefficient_mu 4.483
_exptl_absorpt_correction_T_max 1.00000
_exptl_absorpt_correction_T_min 0.66800
_exptl_absorpt_correction_type multi-scan
_exptl_absorpt_process_details
;
CrysAlisPro, Agilent Technologies,
Version 1.171.37.35 (release 13-08-2014 CrysAlis171 .NET)
(compiled Aug 13 2014,18:06:01)
Empirical absorption correction using spherical harmonics,
 implemented in SCALE3 ABSPACK scaling algorithm.
;
_exptl_crystal_colour 'dark red'
_exptl_crystal_colour_modifier dark
_exptl_crystal_colour_primary red
_exptl_crystal_density_diffrn 1.640
_exptl_crystal_density_method 'not measured'
_exptl_crystal_description irregular
_exptl_crystal_F_000 2880
_exptl_crystal_size_max 0.24
_exptl_crystal_size_mid 0.2
_exptl_crystal_size_min 0.1
_refine_diff_density_max 1.065
_refine_diff_density_min -0.468
_refine_diff_density_rms 0.075
_refine_ls_extinction_method none
_refine_ls_goodness_of_fit_ref 1.094
_refine_ls_hydrogen_treatment constr
_refine_ls_matrix_type full
_refine_ls_number_parameters 472
_refine_ls_number_reflns 7942
_refine_ls_number_restraints 334
_refine_ls_restrained_S_all 1.078
_refine_ls_R_factor_all 0.0389
_refine_ls_R_factor_gt 0.0236
_refine_ls_shift/su_max 0.005
_refine_ls_shift/su_mean 0.000
_refine_ls_structure_factor_coef Fsqd
_refine_ls_weighting_details 'w=1/[\s^2^(Fo^2^)+(0.0200P)^2^+1.3850P] where P=(Fo^2^+2Fc^2^)/3'
_refine_ls_weighting_scheme calc
_refine_ls_wR_factor_gt 0.0470
_refine_ls_wR_factor_ref 0.0537
_reflns_Friedel_coverage 0.000
_reflns_number_gt 6311
_reflns_number_total 7942
_reflns_threshold_expression 'I > 2\s(I)'
_cod_data_source_file c7dt01032j2.cif
_cod_data_source_block 10
_cod_database_code 7043297
_shelx_space_group_comment
;
The symmetry employed for this shelxl refinement is uniquely defined
by the following loop, which should always be used as a source of
symmetry information in preference to the above space-group names.
They are only intended as comments.
;

loop_
_space_group_symop_operation_xyz
'x, y, z'
'-x+1/2, y, -z'
'x+1/2, y+1/2, z+1/2'
'-x+1, y+1/2, -z+1/2'
'-x, -y, -z'
'x-1/2, -y, z'
'-x+1/2, -y+1/2, -z+1/2'
'x, -y+1/2, z+1/2'

loop_
_atom_site_label
_atom_site_type_symbol
_atom_site_fract_x
_atom_site_fract_y
_atom_site_fract_z
_atom_site_U_iso_or_equiv
_atom_site_adp_type
_atom_site_occupancy
_atom_site_site_symmetry_order
_atom_site_calc_flag
_atom_site_refinement_flags_posn
_atom_site_refinement_flags_adp
_atom_site_refinement_flags_occupancy
_atom_site_disorder_assembly
_atom_site_disorder_group
Re1 Re 0.93860(2) 0.66513(2) 0.30379(2) 0.03895(4) Uani 1 1 d . . . . .
Cl1 Cl 0.79311(4) 0.63337(5) 0.25879(3) 0.05376(18) Uani 1 1 d . . . . .
Cl2 Cl 1.07839(4) 0.71442(5) 0.34656(3) 0.05449(18) Uani 1 1 d . . . . .
Cl3 Cl 0.96969(5) 0.51031(5) 0.32004(3) 0.05730(18) Uani 1 1 d . . . . .
P1 P 0.89325(5) 0.69781(6) 0.38472(3) 0.04974(18) Uani 1 1 d D . . . .
P2 P 0.97324(5) 0.67882(5) 0.21716(3) 0.04548(17) Uani 1 1 d . . . . .
N1 N 0.90443(14) 0.80368(15) 0.28821(9) 0.0452(5) Uani 1 1 d . . . . .
H1 H 0.843067 0.802171 0.269772 0.054 Uiso 1 1 calc R . . . .
C1 C 0.8564(2) 0.8137(2) 0.37211(13) 0.0634(8) Uani 1 1 d . . . . .
H1A H 0.795308 0.814603 0.354558 0.076 Uiso 1 1 calc R . . . .
H1B H 0.864434 0.845595 0.405858 0.076 Uiso 1 1 calc R . . . .
C2 C 0.9075(2) 0.8593(2) 0.33670(13) 0.0594(8) Uani 1 1 d . . . . .
H2A H 0.883181 0.917852 0.326052 0.071 Uiso 1 1 calc R . . . .
H2B H 0.966970 0.867186 0.356477 0.071 Uiso 1 1 calc R . . . .
C3 C 0.9345(2) 0.7925(2) 0.19937(12) 0.0570(7) Uani 1 1 d . . . . .
H3A H 0.966385 0.818767 0.175380 0.068 Uiso 1 1 calc R . . . .
H3B H 0.873849 0.791048 0.180964 0.068 Uiso 1 1 calc R . . . .
C4 C 0.9466(2) 0.84852(19) 0.24950(12) 0.0559(8) Uani 1 1 d . . . . .
H4A H 1.007736 0.856151 0.265544 0.067 Uiso 1 1 calc R . . . .
H4B H 0.921309 0.907157 0.240521 0.067 Uiso 1 1 calc R . . . .
C5 C 0.8028(13) 0.6273(13) 0.3963(9) 0.047(3) Uani 0.48(4) 1 d D U P A 1
C5A C 0.8020(12) 0.6509(13) 0.4038(9) 0.054(3) Uani 0.52(4) 1 d D U P A 2
C6 C 0.7479(11) 0.6621(15) 0.4254(8) 0.065(3) Uani 0.48(4) 1 d D U P A 1
H6 H 0.756539 0.720504 0.437986 0.078 Uiso 0.48(4) 1 calc R . P A 1
C6A C 0.7495(10) 0.6965(15) 0.4303(7) 0.065(3) Uani 0.52(4) 1 d D U P A 2
H6A H 0.762163 0.754954 0.441880 0.078 Uiso 0.52(4) 1 calc R . P A 2
C7 C 0.6796(11) 0.6127(17) 0.4366(7) 0.076(4) Uani 0.48(4) 1 d D U P A 1
H7 H 0.642905 0.636406 0.456243 0.092 Uiso 0.48(4) 1 calc R . P A 1
C7A C 0.6777(9) 0.6532(17) 0.4393(6) 0.074(3) Uani 0.52(4) 1 d D U P A 2
H7A H 0.641129 0.683892 0.456441 0.088 Uiso 0.52(4) 1 calc R . P A 2
C8 C 0.6703(9) 0.5278(16) 0.4170(6) 0.071(3) Uani 0.48(4) 1 d D U P A 1
H8 H 0.625650 0.493137 0.423651 0.085 Uiso 0.48(4) 1 calc R . P A 1
C8A C 0.6589(9) 0.5672(17) 0.4240(6) 0.075(4) Uani 0.52(4) 1 d D U P A 2
H8A H 0.610591 0.540150 0.431433 0.090 Uiso 0.52(4) 1 calc R . P A 2
C9 C 0.7233(11) 0.4908(13) 0.3879(8) 0.069(3) Uani 0.48(4) 1 d D U P A 1
H9 H 0.714669 0.432230 0.375605 0.083 Uiso 0.48(4) 1 calc R . P A 1
C9A C 0.7095(11) 0.5196(14) 0.3977(7) 0.080(4) Uani 0.52(4) 1 d D U P A 2
H9A H 0.696322 0.460995 0.386585 0.096 Uiso 0.52(4) 1 calc R . P A 2
C10 C 0.7896(12) 0.5415(12) 0.3770(8) 0.055(3) Uani 0.48(4) 1 d D U P A 1
H10 H 0.825231 0.517535 0.356685 0.066 Uiso 0.48(4) 1 calc R . P A 1
C10A C 0.7823(11) 0.5635(13) 0.3885(8) 0.063(3) Uani 0.52(4) 1 d D U P A 2
H10A H 0.818667 0.532446 0.371487 0.076 Uiso 0.52(4) 1 calc R . P A 2
C11 C 0.9752(11) 0.6971(8) 0.4473(5) 0.055(4) Uani 0.60(3) 1 d D U P A 1
C11A C 0.9737(17) 0.6996(14) 0.4481(8) 0.066(7) Uani 0.40(3) 1 d D U P A 2
C12 C 0.9977(12) 0.7716(10) 0.4780(7) 0.098(4) Uani 0.60(3) 1 d D U P A 1
H12 H 0.968970 0.825461 0.468565 0.117 Uiso 0.60(3) 1 calc R . P A 1
C12A C 1.0284(17) 0.7691(16) 0.4685(10) 0.099(7) Uani 0.40(3) 1 d D U P A 2
H12A H 1.020854 0.822615 0.449601 0.118 Uiso 0.40(3) 1 calc R . P A 2
C13 C 1.0643(14) 0.7649(11) 0.5235(8) 0.137(7) Uani 0.60(3) 1 d D U P A 1
H13 H 1.079559 0.814500 0.545562 0.164 Uiso 0.60(3) 1 calc R . P A 1
C13A C 1.094(2) 0.766(2) 0.5152(11) 0.136(9) Uani 0.40(3) 1 d D U P A 2
H13A H 1.129335 0.814919 0.526253 0.164 Uiso 0.40(3) 1 calc R . P A 2
C14 C 1.1078(16) 0.6866(11) 0.5365(10) 0.140(8) Uani 0.60(3) 1 d D U P A 1
H14 H 1.155002 0.684611 0.565934 0.168 Uiso 0.60(3) 1 calc R . P A 1
C14A C 1.106(2) 0.6886(15) 0.5444(15) 0.105(5) Uani 0.40(3) 1 d D U P A 2
H14A H 1.147844 0.684722 0.576495 0.126 Uiso 0.40(3) 1 calc R . P A 2
C15 C 1.0840(14) 0.6137(12) 0.5080(6) 0.135(6) Uani 0.60(3) 1 d D U P A 1
H15 H 1.111699 0.559563 0.518221 0.162 Uiso 0.60(3) 1 calc R . P A 1
C15A C 1.0562(15) 0.6198(19) 0.5258(11) 0.119(7) Uani 0.40(3) 1 d D U P A 2
H15A H 1.064430 0.566466 0.544931 0.143 Uiso 0.40(3) 1 calc R . P A 2
C16 C 1.0170(14) 0.6196(9) 0.4625(6) 0.111(6) Uani 0.60(3) 1 d D U P A 1
H16 H 1.000333 0.568557 0.441949 0.133 Uiso 0.60(3) 1 calc R . P A 1
C16A C 0.9920(15) 0.6242(17) 0.4788(10) 0.101(7) Uani 0.40(3) 1 d D U P A 2
H16A H 0.959639 0.573085 0.467467 0.121 Uiso 0.40(3) 1 calc R . P A 2
C17 C 0.92156(19) 0.6122(2) 0.15889(12) 0.0562(7) Uani 1 1 d D U . . .
C18 C 0.9000(13) 0.5246(9) 0.1642(10) 0.053(3) Uani 0.40(4) 1 d D U P B 1
H18 H 0.910641 0.500206 0.198505 0.064 Uiso 0.40(4) 1 calc R . P B 1
C18A C 0.8776(13) 0.5346(9) 0.1643(7) 0.071(3) Uani 0.60(4) 1 d D U P B 2
H18A H 0.871232 0.516709 0.197861 0.085 Uiso 0.60(4) 1 calc R . P B 2
C19 C 0.8633(16) 0.4710(19) 0.1214(8) 0.073(4) Uani 0.40(4) 1 d D U P B 1
H19 H 0.851515 0.411697 0.127846 0.088 Uiso 0.40(4) 1 calc R . P B 1
C19A C 0.8431(16) 0.4838(14) 0.1192(6) 0.109(6) Uani 0.60(4) 1 d D U P B 2
H19A H 0.812206 0.431967 0.121808 0.130 Uiso 0.60(4) 1 calc R . P B 2
C20 C 0.843(3) 0.5012(18) 0.0693(10) 0.099(7) Uani 0.40(4) 1 d D U P B 1
H20 H 0.818529 0.464919 0.040322 0.119 Uiso 0.40(4) 1 calc R . P B 1
C20A C 0.8554(19) 0.5112(13) 0.0706(7) 0.113(5) Uani 0.60(4) 1 d D U P B 2
H20A H 0.835483 0.474769 0.040841 0.136 Uiso 0.60(4) 1 calc R . P B 2
C21 C 0.863(3) 0.5886(16) 0.0638(9) 0.112(8) Uani 0.40(4) 1 d D U P B 1
H21 H 0.851053 0.612670 0.029440 0.134 Uiso 0.40(4) 1 calc R . P B 1
C21A C 0.8951(18) 0.5887(14) 0.0639(7) 0.135(7) Uani 0.60(4) 1 d D U P B 2
H21A H 0.897549 0.607742 0.029825 0.162 Uiso 0.60(4) 1 calc R . P B 2
C22 C 0.8996(19) 0.6433(15) 0.1061(5) 0.078(5) Uani 0.40(4) 1 d D U P B 1
H22 H 0.909930 0.702821 0.099421 0.093 Uiso 0.40(4) 1 calc R . P B 1
C22A C 0.9318(16) 0.6391(13) 0.1085(4) 0.103(5) Uani 0.60(4) 1 d D U P B 2
H22A H 0.963068 0.690419 0.105127 0.124 Uiso 0.60(4) 1 calc R . P B 2
C23 C 1.0861(2) 0.67426(19) 0.21427(12) 0.0514(7) Uani 1 1 d . . . . .
C24 C 1.1361(2) 0.6072(2) 0.24295(14) 0.0657(9) Uani 1 1 d . . . . .
H24 H 1.112451 0.569066 0.264224 0.079 Uiso 1 1 calc R . . . .
C25 C 1.2217(2) 0.5964(2) 0.24028(18) 0.0840(12) Uani 1 1 d . . . . .
H25 H 1.255205 0.550936 0.259501 0.101 Uiso 1 1 calc R . . . .
C26 C 1.2561(2) 0.6535(3) 0.20893(17) 0.0819(12) Uani 1 1 d . . . . .
H26 H 1.313351 0.646662 0.207082 0.098 Uiso 1 1 calc R . . . .
C27 C 1.2076(2) 0.7194(3) 0.18077(15) 0.0850(12) Uani 1 1 d . . . . .
H27 H 1.231829 0.757394 0.159667 0.102 Uiso 1 1 calc R . . . .
C28 C 1.1221(2) 0.7312(3) 0.18293(13) 0.0713(10) Uani 1 1 d . . . . .
H28 H 1.089314 0.776905 0.163526 0.086 Uiso 1 1 calc R . . . .

loop_
_atom_site_aniso_label
_atom_site_aniso_U_11
_atom_site_aniso_U_22
_atom_site_aniso_U_33
_atom_site_aniso_U_23
_atom_site_aniso_U_13
_atom_site_aniso_U_12
Re1 0.02994(6) 0.04623(7) 0.04137(7) 0.00388(4) 0.00991(4) 0.00183(4)
Cl1 0.0341(3) 0.0556(4) 0.0670(5) 0.0057(3) 0.0031(3) -0.0006(3)
Cl2 0.0336(3) 0.0690(5) 0.0595(4) -0.0029(4) 0.0082(3) -0.0013(3)
Cl3 0.0549(4) 0.0506(4) 0.0669(5) 0.0087(3) 0.0157(4) 0.0102(3)
P1 0.0391(4) 0.0687(5) 0.0435(4) 0.0024(4) 0.0139(3) 0.0037(4)
P2 0.0403(4) 0.0559(4) 0.0422(4) 0.0033(3) 0.0137(3) -0.0021(3)
N1 0.0344(11) 0.0484(13) 0.0532(14) 0.0033(11) 0.0111(10) 0.0034(10)
C1 0.0570(19) 0.079(2) 0.058(2) -0.0010(16) 0.0209(16) 0.0178(16)
C2 0.0575(19) 0.0537(17) 0.066(2) -0.0053(15) 0.0140(16) 0.0084(14)
C3 0.0571(19) 0.0631(19) 0.0541(18) 0.0127(15) 0.0196(15) 0.0024(15)
C4 0.0522(18) 0.0530(18) 0.065(2) 0.0127(14) 0.0200(15) 0.0007(13)
C5 0.045(5) 0.066(7) 0.032(6) -0.007(5) 0.013(4) -0.003(5)
C5A 0.045(4) 0.080(7) 0.037(6) -0.006(5) 0.013(4) 0.001(5)
C6 0.057(5) 0.086(9) 0.060(6) -0.030(6) 0.027(4) -0.011(6)
C6A 0.053(4) 0.093(8) 0.055(5) -0.018(6) 0.024(4) -0.002(5)
C7 0.065(6) 0.111(10) 0.064(7) -0.014(8) 0.037(5) -0.014(7)
C7A 0.053(4) 0.121(9) 0.052(5) 0.001(6) 0.023(4) -0.001(6)
C8 0.051(6) 0.105(9) 0.059(6) -0.004(6) 0.020(4) -0.010(5)
C8A 0.057(5) 0.120(10) 0.053(6) 0.003(7) 0.021(4) -0.007(6)
C9 0.065(6) 0.083(7) 0.067(7) -0.005(5) 0.029(4) -0.017(5)
C9A 0.074(6) 0.098(8) 0.077(8) -0.011(6) 0.035(5) -0.021(6)
C10 0.058(5) 0.062(6) 0.052(7) -0.007(4) 0.028(4) -0.005(4)
C10A 0.063(5) 0.081(8) 0.054(7) -0.009(5) 0.033(4) -0.002(5)
C11 0.046(7) 0.081(5) 0.037(7) -0.004(4) 0.010(6) 0.004(4)
C11A 0.056(12) 0.098(9) 0.049(12) -0.007(6) 0.020(9) 0.010(6)
C12 0.089(9) 0.105(6) 0.086(7) -0.034(5) -0.005(6) 0.018(5)
C12A 0.094(13) 0.118(10) 0.070(9) -0.004(7) -0.008(8) -0.009(9)
C13 0.131(13) 0.149(8) 0.099(8) -0.061(7) -0.034(8) 0.012(7)
C13A 0.118(17) 0.172(12) 0.090(10) -0.011(9) -0.032(11) -0.019(10)
C14 0.128(12) 0.189(9) 0.070(11) -0.037(6) -0.040(9) 0.043(7)
C14A 0.086(11) 0.178(12) 0.044(8) -0.021(6) 0.001(7) 0.018(8)
C15 0.139(12) 0.156(8) 0.079(8) -0.023(6) -0.037(7) 0.071(8)
C15A 0.092(11) 0.153(12) 0.093(13) 0.018(10) -0.017(9) 0.021(9)
C16 0.128(12) 0.101(6) 0.075(7) -0.023(5) -0.033(7) 0.045(6)
C16A 0.077(10) 0.123(10) 0.088(12) 0.022(9) -0.010(8) -0.001(8)
C17 0.0520(18) 0.0718(19) 0.0460(16) 0.0005(14) 0.0139(13) -0.0042(15)
C18 0.046(7) 0.066(4) 0.049(5) 0.011(4) 0.013(5) 0.007(4)
C18A 0.071(8) 0.085(5) 0.059(5) -0.018(5) 0.020(6) -0.019(5)
C19 0.081(9) 0.075(7) 0.060(7) -0.001(5) 0.012(5) 0.002(6)
C19A 0.134(13) 0.109(10) 0.081(7) -0.029(6) 0.023(7) -0.058(9)
C20 0.112(14) 0.115(9) 0.059(8) 0.001(7) -0.003(7) -0.047(9)
C20A 0.131(12) 0.144(9) 0.060(6) -0.044(6) 0.015(5) -0.054(7)
C21 0.16(2) 0.118(8) 0.045(6) 0.009(5) 0.008(9) -0.048(9)
C21A 0.172(17) 0.185(10) 0.050(5) -0.027(5) 0.029(6) -0.089(10)
C22 0.092(14) 0.079(7) 0.058(4) 0.017(4) 0.009(5) -0.029(7)
C22A 0.110(12) 0.154(8) 0.045(3) -0.011(4) 0.017(4) -0.068(8)
C23 0.0477(16) 0.0632(19) 0.0480(17) -0.0059(14) 0.0210(14) -0.0059(14)
C24 0.058(2) 0.0540(19) 0.093(3) -0.0016(17) 0.0332(18) -0.0007(16)
C25 0.061(2) 0.065(2) 0.133(4) -0.015(2) 0.036(2) 0.0106(18)
C26 0.052(2) 0.114(3) 0.089(3) -0.021(2) 0.036(2) -0.006(2)
C27 0.059(2) 0.136(4) 0.067(2) 0.006(2) 0.0287(19) -0.024(2)
C28 0.053(2) 0.106(3) 0.057(2) 0.0155(18) 0.0177(16) -0.0139(18)

loop_
_atom_type_symbol
_atom_type_description
_atom_type_scat_dispersion_real
_atom_type_scat_dispersion_imag
_atom_type_scat_source
C C 0.0033 0.0016 'International Tables Vol C Tables 4.2.6.8 and 6.1.1.4'
H H 0.0000 0.0000 'International Tables Vol C Tables 4.2.6.8 and 6.1.1.4'
N N 0.0061 0.0033 'International Tables Vol C Tables 4.2.6.8 and 6.1.1.4'
P P 0.1023 0.0942 'International Tables Vol C Tables 4.2.6.8 and 6.1.1.4'
Cl Cl 0.1484 0.1585 'International Tables Vol C Tables 4.2.6.8 and 6.1.1.4'
Re Re -1.0185 7.2310 'International Tables Vol C Tables 4.2.6.8 and 6.1.1.4'

loop_
_geom_angle_atom_site_label_1
_geom_angle_atom_site_label_2
_geom_angle_atom_site_label_3
_geom_angle
Cl1 Re1 Cl3 91.65(3)
Cl1 Re1 P1 90.04(3)
Cl1 Re1 P2 88.90(3)
Cl2 Re1 Cl1 173.27(2)
Cl2 Re1 Cl3 95.08(3)
Cl2 Re1 P1 88.85(3)
Cl2 Re1 P2 90.20(3)
Cl3 Re1 P1 97.99(3)
Cl3 Re1 P2 99.15(3)
P1 Re1 P2 162.84(3)
N1 Re1 Cl1 85.88(6)
N1 Re1 Cl2 87.39(6)
N1 Re1 Cl3 177.44(6)
N1 Re1 P1 81.39(6)
N1 Re1 P2 81.45(6)
C1 P1 Re1 100.92(10)
C1 P1 C5 109.5(7)
C5 P1 Re1 115.2(6)
C5A P1 Re1 126.1(6)
C5A P1 C1 99.9(7)
C5A P1 C11A 102.0(13)
C11 P1 Re1 117.5(7)
C11 P1 C1 107.1(4)
C11 P1 C5 106.1(9)
C11A P1 Re1 118.9(11)
C11A P1 C1 105.8(7)
C3 P2 Re1 99.80(10)
C17 P2 Re1 123.31(10)
C17 P2 C3 104.14(14)
C23 P2 Re1 118.58(11)
C23 P2 C3 107.61(14)
C23 P2 C17 101.74(14)
Re1 N1 H1 104.3
C2 N1 Re1 115.22(18)
C2 N1 H1 104.3
C4 N1 Re1 115.05(17)
C4 N1 H1 104.3
C4 N1 C2 112.2(2)
P1 C1 H1A 109.8
P1 C1 H1B 109.8
H1A C1 H1B 108.2
C2 C1 P1 109.5(2)
C2 C1 H1A 109.8
C2 C1 H1B 109.8
N1 C2 C1 109.5(3)
N1 C2 H2A 109.8
N1 C2 H2B 109.8
C1 C2 H2A 109.8
C1 C2 H2B 109.8
H2A C2 H2B 108.2
P2 C3 H3A 109.7
P2 C3 H3B 109.7
H3A C3 H3B 108.2
C4 C3 P2 109.7(2)
C4 C3 H3A 109.7
C4 C3 H3B 109.7
N1 C4 C3 109.5(2)
N1 C4 H4A 109.8
N1 C4 H4B 109.8
C3 C4 H4A 109.8
C3 C4 H4B 109.8
H4A C4 H4B 108.2
C6 C5 P1 119.1(10)
C10 C5 P1 121.8(9)
C10 C5 C6 119.0(10)
C6A C5A P1 124.9(10)
C6A C5A C10A 119.0(10)
C10A C5A P1 116.1(9)
C5 C6 H6 118.8
C5 C6 C7 122.4(10)
C7 C6 H6 118.8
C5A C6A H6A 120.8
C5A C6A C7A 118.4(10)
C7A C6A H6A 120.8
C6 C7 H7 122.0
C8 C7 C6 116.0(10)
C8 C7 H7 122.0
C6A C7A H7A 119.0
C8A C7A C6A 121.9(10)
C8A C7A H7A 119.0
C7 C8 H8 118.2
C7 C8 C9 123.5(10)
C9 C8 H8 118.2
C7A C8A H8A 119.3
C7A C8A C9A 121.5(10)
C9A C8A H8A 119.3
C8 C9 H9 120.4
C8 C9 C10 119.2(10)
C10 C9 H9 120.4
C8A C9A H9A 121.7
C8A C9A C10A 116.6(10)
C10A C9A H9A 121.7
C5 C10 C9 119.9(10)
C5 C10 H10 120.1
C9 C10 H10 120.1
C5A C10A C9A 122.6(9)
C5A C10A H10A 118.7
C9A C10A H10A 118.7
C12 C11 P1 122.8(10)
C16 C11 P1 117.7(9)
C16 C11 C12 119.4(10)
C12A C11A P1 126.9(16)
C16A C11A P1 120.8(15)
C16A C11A C12A 112.0(17)
C11 C12 H12 120.9
C11 C12 C13 118.2(14)
C13 C12 H12 120.9
C11A C12A H12A 117.4
C11A C12A C13A 125(2)
C13A C12A H12A 117.4
C12 C13 H13 119.5
C14 C13 C12 120.9(17)
C14 C13 H13 119.5
C12A C13A H13A 120.6
C14A C13A C12A 119(3)
C14A C13A H13A 120.6
C13 C14 H14 119.6
C15 C14 C13 120.9(19)
C15 C14 H14 119.6
C13A C14A H14A 121.0
C15A C14A C13A 118(3)
C15A C14A H14A 121.0
C14 C15 H15 120.7
C14 C15 C16 118.6(17)
C16 C15 H15 120.7
C14A C15A H15A 118.8
C14A C15A C16A 122(3)
C16A C15A H15A 118.8
C11 C16 C15 121.9(13)
C11 C16 H16 119.1
C15 C16 H16 119.1
C11A C16A C15A 124(2)
C11A C16A H16A 118.2
C15A C16A H16A 118.2
C18 C17 P2 121.1(11)
C18 C17 C22 113.9(14)
C18A C17 P2 121.2(8)
C18A C17 C22A 120.6(10)
C22 C17 P2 125.0(10)
C22A C17 P2 118.1(7)
C17 C18 H18 118.4
C17 C18 C19 123(2)
C19 C18 H18 118.4
C17 C18A H18A 120.4
C17 C18A C19A 119.1(15)
C19A C18A H18A 120.4
C18 C19 H19 118.6
C20 C19 C18 123(3)
C20 C19 H19 118.6
C18A C19A H19A 120.6
C20A C19A C18A 118.9(18)
C20A C19A H19A 120.6
C19 C20 H20 122.8
C21 C20 C19 114(3)
C21 C20 H20 122.8
C19A C20A H20A 118.5
C21A C20A C19A 123.0(17)
C21A C20A H20A 118.5
C20 C21 H21 118.1
C20 C21 C22 124(2)
C22 C21 H21 118.1
C20A C21A H21A 120.5
C20A C21A C22A 118.9(16)
C22A C21A H21A 120.5
C17 C22 H22 119.0
C21 C22 C17 122.0(17)
C21 C22 H22 119.0
C17 C22A H22A 120.4
C21A C22A C17 119.2(13)
C21A C22A H22A 120.4
C24 C23 P2 117.2(2)
C24 C23 C28 119.3(3)
C28 C23 P2 123.5(3)
C23 C24 H24 119.8
C23 C24 C25 120.5(3)
C25 C24 H24 119.8
C24 C25 H25 120.3
C26 C25 C24 119.3(4)
C26 C25 H25 120.3
C25 C26 H26 119.7
C27 C26 C25 120.6(3)
C27 C26 H26 119.7
C26 C27 H27 119.6
C26 C27 C28 120.9(4)
C28 C27 H27 119.6
C23 C28 C27 119.5(3)
C23 C28 H28 120.3
C27 C28 H28 120.3

loop_
_geom_bond_atom_site_label_1
_geom_bond_atom_site_label_2
_geom_bond_distance
Re1 Cl1 2.3791(7)
Re1 Cl2 2.3552(7)
Re1 Cl3 2.3843(7)
Re1 P1 2.4073(7)
Re1 P2 2.4249(7)
Re1 N1 2.156(2)
P1 C1 1.835(3)
P1 C5 1.867(17)
P1 C5A 1.785(15)
P1 C11 1.812(5)
P1 C11A 1.816(7)
P2 C3 1.830(3)
P2 C17 1.823(3)
P2 C23 1.820(3)
N1 H1 0.9800
N1 C2 1.488(4)
N1 C4 1.486(3)
C1 H1A 0.9700
C1 H1B 0.9700
C1 C2 1.520(4)
C2 H2A 0.9700
C2 H2B 0.9700
C3 H3A 0.9700
C3 H3B 0.9700
C3 C4 1.508(4)
C4 H4A 0.9700
C4 H4B 0.9700
C5 C6 1.380(10)
C5 C10 1.374(10)
C5A C6A 1.379(9)
C5A C10A 1.381(9)
C6 H6 0.9300
C6 C7 1.402(11)
C6A H6A 0.9300
C6A C7A 1.383(10)
C7 H7 0.9300
C7 C8 1.360(11)
C7A H7A 0.9300
C7A C8A 1.357(11)
C8 H8 0.9300
C8 C9 1.370(11)
C8A H8A 0.9300
C8A C9A 1.369(11)
C9 H9 0.9300
C9 C10 1.383(10)
C9A H9A 0.9300
C9A C10A 1.401(10)
C10 H10 0.9300
C10A H10A 0.9300
C11 C12 1.363(11)
C11 C16 1.348(11)
C11A C12A 1.378(15)
C11A C16A 1.366(15)
C12 H12 0.9300
C12 C13 1.383(10)
C12A H12A 0.9300
C12A C13A 1.391(13)
C13 H13 0.9300
C13 C14 1.361(14)
C13A H13A 0.9300
C13A C14A 1.363(17)
C14 H14 0.9300
C14 C15 1.318(13)
C14A H14A 0.9300
C14A C15A 1.317(15)
C15 H15 0.9300
C15 C16 1.385(9)
C15A H15A 0.9300
C15A C16A 1.385(13)
C16 H16 0.9300
C16A H16A 0.9300
C17 C18 1.370(12)
C17 C18A 1.379(9)
C17 C22 1.395(12)
C17 C22A 1.402(9)
C18 H18 0.9300
C18 C19 1.374(13)
C18A H18A 0.9300
C18A C19A 1.385(9)
C19 H19 0.9300
C19 C20 1.373(14)
C19A H19A 0.9300
C19A C20A 1.371(12)
C20 H20 0.9300
C20 C21 1.359(14)
C20A H20A 0.9300
C20A C21A 1.351(11)
C21 H21 0.9300
C21 C22 1.374(13)
C21A H21A 0.9300
C21A C22A 1.378(10)
C22 H22 0.9300
C22A H22A 0.9300
C23 C24 1.379(4)
C23 C28 1.387(4)
C24 H24 0.9300
C24 C25 1.392(4)
C25 H25 0.9300
C25 C26 1.375(5)
C26 H26 0.9300
C26 C27 1.352(5)
C27 H27 0.9300
C27 C28 1.389(5)
C28 H28 0.9300

loop_
_geom_torsion_atom_site_label_1
_geom_torsion_atom_site_label_2
_geom_torsion_atom_site_label_3
_geom_torsion_atom_site_label_4
_geom_torsion
Re1 P1 C1 C2 -29.8(2)
Re1 P1 C5 C6 -151.7(14)
Re1 P1 C5 C10 29(2)
Re1 P1 C5A C6A -143.5(14)
Re1 P1 C5A C10A 34(2)
Re1 P1 C11 C12 115.7(17)
Re1 P1 C11 C16 -62.1(17)
Re1 P1 C11A C12A 82(3)
Re1 P1 C11A C16A -91(3)
Re1 P2 C3 C4 32.6(2)
Re1 P2 C17 C18 -36.7(10)
Re1 P2 C17 C18A -17.8(11)
Re1 P2 C17 C22 142.6(15)
Re1 P2 C17 C22A 165.8(12)
Re1 P2 C23 C24 46.3(3)
Re1 P2 C23 C28 -137.1(3)
Re1 N1 C2 C1 -51.0(3)
Re1 N1 C4 C3 50.6(3)
P1 C1 C2 N1 51.9(3)
P1 C5 C6 C7 -178.7(18)
P1 C5 C10 C9 178.1(18)
P1 C5A C6A C7A 175.8(16)
P1 C5A C10A C9A -176.0(17)
P1 C11 C12 C13 -176.5(18)
P1 C11 C16 C15 176.1(13)
P1 C11A C12A C13A -174(3)
P1 C11A C16A C15A 175.9(19)
P2 C3 C4 N1 -54.2(3)
P2 C17 C18 C19 -178.0(10)
P2 C17 C18A C19A -176.7(7)
P2 C17 C22 C21 178.0(19)
P2 C17 C22A C21A 178.5(14)
P2 C23 C24 C25 176.4(3)
P2 C23 C28 C27 -176.2(3)
C1 P1 C5 C6 -38.8(18)
C1 P1 C5 C10 141.7(16)
C1 P1 C5A C6A -32.1(18)
C1 P1 C5A C10A 145.5(15)
C1 P1 C11 C12 3.1(19)
C1 P1 C11 C16 -174.7(16)
C1 P1 C11A C12A -31(3)
C1 P1 C11A C16A 156(2)
C2 N1 C4 C3 -175.1(2)
C3 P2 C17 C18 -148.8(10)
C3 P2 C17 C18A -129.8(11)
C3 P2 C17 C22 30.5(15)
C3 P2 C17 C22A 53.7(12)
C3 P2 C23 C24 158.4(2)
C3 P2 C23 C28 -25.0(3)
C4 N1 C2 C1 174.8(2)
C5 P1 C1 C2 -151.7(7)
C5 P1 C11 C12 -113.8(18)
C5 P1 C11 C16 68.4(19)
C5 C6 C7 C8 0(3)
C5A P1 C1 C2 -159.8(7)
C5A P1 C11A C12A -135(3)
C5A P1 C11A C16A 52(3)
C5A C6A C7A C8A 2(2)
C6 C5 C10 C9 -1(3)
C6 C7 C8 C9 0(2)
C6A C5A C10A C9A 2(3)
C6A C7A C8A C9A -1(2)
C7 C8 C9 C10 -1(2)
C7A C8A C9A C10A 1(2)
C8 C9 C10 C5 1(3)
C8A C9A C10A C5A -1(3)
C10 C5 C6 C7 1(3)
C10A C5A C6A C7A -2(2)
C11 P1 C1 C2 93.7(8)
C11 P1 C5 C6 76.5(18)
C11 P1 C5 C10 -103.0(18)
C11 C12 C13 C14 1.8(18)
C11A P1 C1 C2 94.7(12)
C11A P1 C5A C6A 76.5(19)
C11A P1 C5A C10A -105.9(17)
C11A C12A C13A C14A -1(2)
C12 C11 C16 C15 -2(2)
C12 C13 C14 C15 -4(3)
C12A C11A C16A C15A 2(3)
C12A C13A C14A C15A 2(4)
C13 C14 C15 C16 4(3)
C13A C14A C15A C16A -1(4)
C14 C15 C16 C11 -1(3)
C14A C15A C16A C11A -1(4)
C16 C11 C12 C13 1.2(16)
C16A C11A C12A C13A -1(2)
C17 P2 C3 C4 160.8(2)
C17 P2 C23 C24 -92.5(3)
C17 P2 C23 C28 84.1(3)
C17 C18 C19 C20 -1(2)
C17 C18A C19A C20A 1.4(16)
C18 C17 C22 C21 -3(3)
C18 C19 C20 C21 0(4)
C18A C17 C22A C21A 2(2)
C18A C19A C20A C21A -4(3)
C19 C20 C21 C22 0(4)
C19A C20A C21A C22A 6(4)
C20 C21 C22 C17 2(4)
C20A C21A C22A C17 -5(3)
C22 C17 C18 C19 2.6(15)
C22A C17 C18A C19A -0.4(12)
C23 P2 C3 C4 -91.8(2)
C23 P2 C17 C18 99.4(10)
C23 P2 C17 C18A 118.4(11)
C23 P2 C17 C22 -81.2(15)
C23 P2 C17 C22A -58.0(12)
C23 C24 C25 C26 0.3(6)
C24 C23 C28 C27 0.4(5)
C24 C25 C26 C27 -0.2(6)
C25 C26 C27 C28 0.2(6)
C26 C27 C28 C23 -0.2(6)
C28 C23 C24 C25 -0.4(5)
